data_7125134
loop_
_publ_author_name
'Tu, Deshuang'
'Leong, Pakkin'
'Li, Zhihong'
'Hu, Rongrong'
'Shi, Chao'
'Zhang, Kenneth Yin'
'Yan, Hong'
'Zhao, Qiang'

_publ_section_title
;
 A carborane-triggered metastable charge transfer state leading to
 spontaneous recovery of mechanochromic luminescence.
;
_journal_issue 84
_journal_name_full 'Chemical communications (Cambridge, England)'
_journal_page_first 12494
_journal_page_last 12497
_journal_paper_doi 10.1039/c6cc07093k
_journal_volume 52
_journal_year 2016
_chemical_formula_sum 'C22 H24 B10'
_chemical_formula_weight 396.51
_space_group_IT_number 2
_space_group_name_Hall '-P 1'
_space_group_name_H-M_alt 'P -1'
_symmetry_cell_setting triclinic
_symmetry_space_group_name_H-M 'P -1'
_atom_sites_solution_hydrogens geom
_atom_sites_solution_primary direct
_atom_sites_solution_secondary difmap
_audit_creation_method SHELXL-97
_audit_update_record
;
2015-04-25 deposited with the CCDC.
2016-09-28 downloaded from the CCDC.
;
_cell_angle_alpha 88.713(4)
_cell_angle_beta 88.594(4)
_cell_angle_gamma 79.932(4)
_cell_formula_units_Z 4
_cell_length_a 9.520(2)
_cell_length_b 13.825(3)
_cell_length_c 17.646(4)
_cell_measurement_temperature 296(2)
_cell_measurement_theta_max 27.412
_cell_measurement_theta_min 2.421
_cell_volume 2285.6(9)
_computing_structure_refinement 'SHELXL-97 (Sheldrick, 1997)'
_computing_structure_solution 'SHELXS-97 (Sheldrick, 1990)'
_diffrn_ambient_temperature 296(2)
_diffrn_measured_fraction_theta_full 0.990
_diffrn_measured_fraction_theta_max 0.990
_diffrn_radiation_monochromator graphite
_diffrn_radiation_source 'fine-focus sealed tube'
_diffrn_radiation_type MoK\a
_diffrn_radiation_wavelength 0.71073
_diffrn_reflns_av_R_equivalents 0.0768
_diffrn_reflns_av_sigmaI/netI 0.1212
_diffrn_reflns_limit_h_max 8
_diffrn_reflns_limit_h_min -11
_diffrn_reflns_limit_k_max 16
_diffrn_reflns_limit_k_min -16
_diffrn_reflns_limit_l_max 20
_diffrn_reflns_limit_l_min -20
_diffrn_reflns_number 16937
_diffrn_reflns_theta_full 25.00
_diffrn_reflns_theta_max 25.00
_diffrn_reflns_theta_min 1.15
_exptl_absorpt_coefficient_mu 0.058
_exptl_absorpt_correction_T_max 0.9890
_exptl_absorpt_correction_T_min 0.9855
_exptl_crystal_colour colourless
_exptl_crystal_density_diffrn 1.152
_exptl_crystal_density_method 'not measured'
_exptl_crystal_description block
_exptl_crystal_F_000 824
_exptl_crystal_size_max 0.25
_exptl_crystal_size_mid 0.22
_exptl_crystal_size_min 0.19
_refine_diff_density_max 0.160
_refine_diff_density_min -0.530
_refine_diff_density_rms 0.039
_refine_ls_extinction_method none
_refine_ls_goodness_of_fit_ref 1.141
_refine_ls_hydrogen_treatment mixed
_refine_ls_matrix_type full
_refine_ls_number_parameters 529
_refine_ls_number_reflns 7988
_refine_ls_number_restraints 0
_refine_ls_restrained_S_all 1.141
_refine_ls_R_factor_all 0.2062
_refine_ls_R_factor_gt 0.0839
_refine_ls_shift/su_max 0.001
_refine_ls_shift/su_mean 0.000
_refine_ls_structure_factor_coef Fsqd
_refine_ls_weighting_details 'calc w=1/[\s^2^(Fo^2^)+(0.0000P)^2^+0.4000P] where P=(Fo^2^+2Fc^2^)/3'
_refine_ls_weighting_scheme calc
_refine_ls_wR_factor_gt 0.1393
_refine_ls_wR_factor_ref 0.1603
_reflns_number_gt 3213
_reflns_number_total 7988
_reflns_threshold_expression >2sigma(I)
_cod_data_source_file c6cc07093k2.cif
_cod_data_source_block ooo
_cod_depositor_comments
;
The following automatic conversions were performed:

data item '_symmetry_cell_setting' value 'Triclinic' was changed to
'triclinic' in accordance with the
/home/saulius/struct/COD-crude-data/automatic-downloads/DataCite-retrospective/RSC/depositions/lib/dictionaries/cif_core.dic
dictionary named 'cif_core.dic' version 2.4.2 last updated on
2011-04-26.

Automatic conversion script
Id: cif_fix_values 6909 2019-04-08 15:41:33Z antanas 
;
_cod_original_cell_volume 2285.7(8)
_cod_original_sg_symbol_H-M P-1
_cod_database_code 7125134

loop_
_symmetry_equiv_pos_as_xyz
'x, y, z'
'-x, -y, -z'

loop_
_atom_site_label
_atom_site_type_symbol
_atom_site_fract_x
_atom_site_fract_y
_atom_site_fract_z
_atom_site_U_iso_or_equiv
_atom_site_adp_type
_atom_site_occupancy
_atom_site_symmetry_multiplicity
_atom_site_calc_flag
_atom_site_refinement_flags
B1 B -0.2075(5) 0.8008(3) 0.0555(3) 0.0932(17) Uani 1 1 d .
H1 H -0.3053 0.8518 0.0403 0.112 Uiso 1 1 calc R
C43 C 0.0772(3) 0.7328(2) 0.03423(19) 0.052 Uani 1 1 d .
H43 H 0.1762 0.7379 0.0020 0.063 Uiso 1 1 calc R
B3 B -0.2088(5) 0.7132(3) 0.1280(3) 0.089 Uani 1 1 d .
H3A H -0.3072 0.7057 0.1599 0.107 Uiso 1 1 calc R
B4 B -0.0001(5) 0.6352(3) 0.0221(3) 0.078 Uani 1 1 d .
H4 H 0.0426 0.5755 -0.0168 0.093 Uiso 1 1 calc R
B5 B 0.0621(6) 0.7738(3) 0.1237(3) 0.0912(18) Uani 1 1 d .
H5A H 0.1440 0.8060 0.1522 0.109 Uiso 1 1 calc R
B6 B -0.0410(5) 0.6983(4) 0.1720(3) 0.0884(17) Uani 1 1 d .
H6A H -0.0278 0.6814 0.2329 0.106 Uiso 1 1 calc R
B7 B -0.0800(5) 0.7508(4) -0.0119(3) 0.0904(17) Uani 1 1 d .
H7 H -0.0921 0.7681 -0.0728 0.109 Uiso 1 1 calc R
B8 B -0.0792(4) 0.6111(3) 0.1082(3) 0.0745(14) Uani 1 1 d .
H8 H -0.0905 0.5365 0.1271 0.089 Uiso 1 1 calc R
B9 B -0.1197(6) 0.8143(4) 0.1375(4) 0.121 Uani 1 1 d .
H9A H -0.1595 0.8746 0.1763 0.145 Uiso 1 1 calc R
B10 B -0.0404(5) 0.8368(3) 0.0502(3) 0.091 Uani 1 1 d .
H10A H -0.0258 0.9103 0.0300 0.110 Uiso 1 1 calc R
B11 B -0.1816(5) 0.6750(4) 0.0355(3) 0.0900(16) Uani 1 1 d .
H11A H -0.2616 0.6423 0.0057 0.108 Uiso 1 1 calc R
B12 B 0.5948(5) 0.2969(3) 0.4098(3) 0.0755(15) Uani 1 1 d .
H12A H 0.6851 0.3299 0.3878 0.091 Uiso 1 1 calc R
B13 B 0.4388(4) 0.1424(3) 0.4030(3) 0.0716(13) Uani 1 1 d .
H13A H 0.4244 0.0739 0.3761 0.086 Uiso 1 1 calc R
B14 B 0.3207(5) 0.2540(4) 0.3894(3) 0.0934(17) Uani 1 1 d .
H14 H 0.2268 0.2591 0.3535 0.112 Uiso 1 1 calc R
B15 B 0.4958(5) 0.2402(3) 0.3503(3) 0.0740(14) Uani 1 1 d .
H15A H 0.5181 0.2362 0.2889 0.089 Uiso 1 1 calc R
B16 B 0.5056(5) 0.1415(3) 0.4933(3) 0.0699(13) Uani 1 1 d .
H102 H 0.5364 0.0729 0.5262 0.084 Uiso 1 1 calc R
B17 B 0.4207(6) 0.3500(4) 0.3941(3) 0.1010(19) Uani 1 1 d .
H17A H 0.3933 0.4190 0.3611 0.121 Uiso 1 1 calc R
B18 B 0.3279(5) 0.1939(4) 0.4776(3) 0.0866(16) Uani 1 1 d .
H18A H 0.2389 0.1598 0.4999 0.104 Uiso 1 1 calc R
B19 B 0.4295(5) 0.2526(3) 0.5365(3) 0.0805(15) Uani 1 1 d .
H19 H 0.4093 0.2566 0.5981 0.097 Uiso 1 1 calc R
B20 B 0.3169(5) 0.3227(4) 0.4718(3) 0.0953(18) Uani 1 1 d .
H20 H 0.2205 0.3736 0.4900 0.114 Uiso 1 1 calc R
B21 B 0.4856(5) 0.3493(3) 0.4854(3) 0.0897(17) Uani 1 1 d .
H21 H 0.5022 0.4165 0.5134 0.108 Uiso 1 1 calc R
C44 C 0.5941(3) 0.2380(2) 0.49423(18) 0.050 Uani 1 1 d .
H44 H 0.6886 0.2319 0.5298 0.060 Uiso 1 1 calc R
C1 C 0.2174(4) 0.5848(2) 0.1212(2) 0.0570(10) Uani 1 1 d .
C2 C 0.3447(4) 0.6016(3) 0.0927(2) 0.0896(15) Uani 1 1 d .
H2 H 0.3480 0.6569 0.0622 0.108 Uiso 1 1 calc R
C3 C 0.4699(4) 0.5374(3) 0.1085(2) 0.0900(14) Uani 1 1 d .
H3 H 0.5558 0.5504 0.0880 0.108 Uiso 1 1 calc R
C4 C 0.4703(4) 0.4560(3) 0.1531(2) 0.0642(11) Uani 1 1 d .
C5 C 0.3420(4) 0.4393(3) 0.1814(2) 0.0770(12) Uani 1 1 d .
H5 H 0.3387 0.3834 0.2113 0.092 Uiso 1 1 calc R
C6 C 0.2156(4) 0.5037(3) 0.1665(2) 0.0758(12) Uani 1 1 d .
H6 H 0.1298 0.4915 0.1874 0.091 Uiso 1 1 calc R
C7 C 0.6059(4) 0.3875(3) 0.1713(2) 0.0622(10) Uani 1 1 d .
C8 C 0.6990(4) 0.4143(3) 0.2240(2) 0.0673(11) Uani 1 1 d .
C9 C 0.6720(5) 0.5048(3) 0.2621(3) 0.0831(13) Uani 1 1 d .
H9 H 0.5893 0.5494 0.2519 0.100 Uiso 1 1 calc R
C10 C 0.7647(6) 0.5274(4) 0.3130(3) 0.1086(16) Uani 1 1 d .
H10 H 0.7441 0.5872 0.3377 0.130 Uiso 1 1 calc R
C11 C 0.8902(6) 0.4628(5) 0.3293(3) 0.1197(18) Uani 1 1 d .
H11 H 0.9529 0.4801 0.3641 0.144 Uiso 1 1 calc R
C12 C 0.9209(5) 0.3768(4) 0.2954(3) 0.1030(16) Uani 1 1 d .
H101 H 1.0054 0.3346 0.3066 0.124 Uiso 1 1 calc R
C13 C 0.8542(4) 0.2581(4) 0.2082(3) 0.0847(14) Uani 1 1 d .
H13 H 0.9366 0.2147 0.2211 0.102 Uiso 1 1 calc R
C14 C 0.7647(4) 0.2291(3) 0.1558(3) 0.0725(12) Uani 1 1 d .
C15 C 0.7954(5) 0.1370(4) 0.1200(3) 0.0931(15) Uani 1 1 d .
H15 H 0.8766 0.0930 0.1339 0.112 Uiso 1 1 calc R
C16 C 0.7116(6) 0.1110(3) 0.0670(3) 0.1006(15) Uani 1 1 d .
H103 H 0.7346 0.0500 0.0445 0.121 Uiso 1 1 calc R
C17 C 0.5874(5) 0.1777(3) 0.0456(3) 0.0946(14) Uani 1 1 d .
H17 H 0.5305 0.1608 0.0077 0.114 Uiso 1 1 calc R
C18 C 0.5505(4) 0.2657(3) 0.0796(2) 0.0775(12) Uani 1 1 d .
H18 H 0.4666 0.3070 0.0660 0.093 Uiso 1 1 calc R
C19 C 0.6369(4) 0.2959(3) 0.1355(2) 0.0654(11) Uani 1 1 d .
C20 C 0.5998(3) 0.1746(2) 0.41667(19) 0.056 Uani 1 1 d .
C21 C 0.7366(4) 0.1087(2) 0.3934(2) 0.0555(9) Uani 1 1 d .
C22 C 0.8640(4) 0.1155(3) 0.4231(2) 0.0834(13) Uani 1 1 d .
H22 H 0.8685 0.1627 0.4593 0.100 Uiso 1 1 calc R
C23 C 0.9883(4) 0.0536(3) 0.4006(2) 0.0862(14) Uani 1 1 d .
H23 H 1.0746 0.0604 0.4217 0.103 Uiso 1 1 calc R
C24 C 0.9859(4) -0.0164(3) 0.3487(2) 0.0633(10) Uani 1 1 d .
C25 C 0.8576(4) -0.0226(3) 0.3193(3) 0.1156(19) Uani 1 1 d .
H25 H 0.8528 -0.0697 0.2830 0.139 Uiso 1 1 calc R
C26 C 0.7336(4) 0.0390(3) 0.3414(3) 0.1085(18) Uani 1 1 d .
H26 H 0.6473 0.0323 0.3203 0.130 Uiso 1 1 calc R
C27 C 1.1189(4) -0.0844(3) 0.3226(2) 0.0577(10) Uani 1 1 d .
C28 C 1.2190(4) -0.0507(3) 0.2748(2) 0.0677(11) Uani 1 1 d .
C29 C 1.2037(5) 0.0481(3) 0.2481(3) 0.0912(14) Uani 1 1 d .
H29 H 1.1240 0.0931 0.2632 0.109 Uiso 1 1 calc R
C30 C 1.3027(6) 0.0783(4) 0.2012(3) 0.1192(18) Uani 1 1 d .
H30 H 1.2896 0.1434 0.1843 0.143 Uiso 1 1 calc R
C31 C 1.4253(6) 0.0124(4) 0.1775(3) 0.136(2) Uani 1 1 d .
H31 H 1.4930 0.0340 0.1455 0.163 Uiso 1 1 calc R
C32 C 1.4438(5) -0.0821(4) 0.2017(3) 0.1073(16) Uani 1 1 d .
H32 H 1.5253 -0.1251 0.1862 0.129 Uiso 1 1 calc R
C33 C 1.3427(4) -0.1179(3) 0.2501(2) 0.0737(12) Uani 1 1 d .
C34 C 1.3597(4) -0.2140(3) 0.2731(2) 0.0751(12) Uani 1 1 d .
H34 H 1.4410 -0.2569 0.2573 0.090 Uiso 1 1 calc R
C35 C 1.2605(4) -0.2499(3) 0.3192(2) 0.0657(11) Uani 1 1 d .
C36 C 1.2763(5) -0.3489(3) 0.3439(3) 0.0872(13) Uani 1 1 d .
H36 H 1.3548 -0.3931 0.3263 0.105 Uiso 1 1 calc R
C37 C 1.1847(5) -0.3817(3) 0.3907(3) 0.1065(16) Uani 1 1 d .
H37 H 1.1993 -0.4475 0.4057 0.128 Uiso 1 1 calc R
C38 C 1.0637(5) -0.3162(3) 0.4182(3) 0.0980(15) Uani 1 1 d .
H38 H 0.9998 -0.3388 0.4520 0.118 Uiso 1 1 calc R
C39 C 1.0416(4) -0.2219(3) 0.3956(2) 0.0780(12) Uani 1 1 d .
H39 H 0.9599 -0.1805 0.4128 0.094 Uiso 1 1 calc R
C40 C 1.1376(4) -0.1830(3) 0.3466(2) 0.0608(10) Uani 1 1 d .
C41 C 0.8267(4) 0.3476(3) 0.2418(3) 0.0787(12) Uani 1 1 d .
C42 C 0.0781(3) 0.6526(2) 0.10374(19) 0.055 Uani 1 1 d .

loop_
_atom_site_aniso_label
_atom_site_aniso_U_11
_atom_site_aniso_U_22
_atom_site_aniso_U_33
_atom_site_aniso_U_23
_atom_site_aniso_U_13
_atom_site_aniso_U_12
B1 0.064(3) 0.077(3) 0.125(5) 0.004(3) -0.005(3) 0.025(3)
C43 0.042 0.043 0.068 0.016 -0.003 0.002
B3 0.053 0.089 0.113 0.006 0.003 0.016
B4 0.074 0.082 0.068 -0.015 -0.021 0.015
B5 0.086(4) 0.059(3) 0.123(5) -0.028(3) -0.042(3) 0.012(3)
B6 0.082(4) 0.105(4) 0.060(3) -0.015(3) 0.000(3) 0.034(3)
B7 0.084(4) 0.099(4) 0.079(4) 0.017(3) -0.028(3) 0.011(3)
B8 0.045(3) 0.070(3) 0.104(4) 0.012(3) 0.001(3) 0.002(2)
B9 0.106 0.102 0.132 -0.062 -0.027 0.052
B10 0.065 0.063 0.136 0.006 -0.009 0.018
B11 0.064(3) 0.099(4) 0.105(4) -0.002(3) -0.025(3) -0.004(3)
B12 0.079(3) 0.047(3) 0.092(4) 0.011(2) 0.026(3) 0.009(2)
B13 0.052(3) 0.063(3) 0.098(4) -0.006(3) 0.005(3) -0.004(2)
B14 0.056(3) 0.111(4) 0.098(4) -0.005(3) -0.004(3) 0.027(3)
B15 0.071(3) 0.070(3) 0.065(3) 0.016(2) 0.004(3) 0.029(3)
B16 0.074(3) 0.055(3) 0.076(4) 0.012(2) 0.017(3) -0.005(2)
B17 0.094(4) 0.072(4) 0.116(5) 0.023(3) 0.017(4) 0.038(3)
B18 0.059(3) 0.099(4) 0.097(4) -0.003(3) 0.024(3) -0.001(3)
B19 0.084(4) 0.073(3) 0.074(4) -0.004(3) 0.035(3) 0.010(3)
B20 0.071(4) 0.081(4) 0.116(5) 0.000(3) 0.019(3) 0.031(3)
B21 0.090(4) 0.044(3) 0.123(5) -0.010(3) 0.035(3) 0.019(3)
C44 0.049 0.042 0.054 -0.016 0.004 0.007
C1 0.046(2) 0.053(2) 0.066(3) 0.0077(19) 0.0008(19) 0.0069(18)
C2 0.054(3) 0.083(3) 0.121(4) 0.054(3) 0.009(3) 0.010(2)
C3 0.045(2) 0.097(3) 0.118(4) 0.048(3) 0.007(2) 0.006(2)
C4 0.043(2) 0.069(3) 0.072(3) 0.024(2) 0.003(2) 0.0098(19)
C5 0.053(3) 0.079(3) 0.089(3) 0.039(2) 0.005(2) 0.010(2)
C6 0.042(2) 0.082(3) 0.093(3) 0.029(2) 0.012(2) 0.011(2)
C7 0.044(2) 0.071(3) 0.064(3) 0.024(2) 0.004(2) 0.011(2)
C8 0.052(3) 0.076(3) 0.067(3) 0.015(2) 0.006(2) 0.006(2)
C9 0.069(3) 0.090(3) 0.084(3) 0.009(3) 0.003(3) 0.003(3)
C10 0.101(4) 0.121(4) 0.100(4) -0.013(3) -0.001(3) -0.008(4)
C11 0.089(4) 0.148(5) 0.123(5) -0.004(4) -0.023(4) -0.019(4)
C12 0.058(3) 0.142(5) 0.101(4) 0.008(3) -0.016(3) 0.006(3)
C13 0.048(3) 0.102(4) 0.091(4) 0.027(3) -0.004(3) 0.021(3)
C14 0.057(3) 0.062(3) 0.088(3) 0.018(2) 0.007(2) 0.014(2)
C15 0.068(3) 0.085(4) 0.115(4) 0.027(3) 0.004(3) 0.014(3)
C16 0.091(4) 0.063(3) 0.139(5) 0.010(3) 0.014(3) 0.005(3)
C17 0.090(4) 0.086(3) 0.109(4) 0.005(3) -0.002(3) -0.020(3)
C18 0.059(3) 0.076(3) 0.093(3) 0.017(3) -0.002(3) -0.003(2)
C19 0.045(2) 0.066(3) 0.078(3) 0.023(2) 0.000(2) 0.005(2)
C20 0.051 0.038 0.075 0.002 0.002 0.004
C21 0.047(2) 0.049(2) 0.064(3) -0.0095(18) -0.0076(19) 0.0116(17)
C22 0.059(3) 0.083(3) 0.100(3) -0.051(2) -0.012(2) 0.016(2)
C23 0.053(3) 0.093(3) 0.104(4) -0.043(3) -0.018(2) 0.017(2)
C24 0.046(2) 0.064(2) 0.072(3) -0.021(2) -0.008(2) 0.0146(19)
C25 0.061(3) 0.139(4) 0.134(4) -0.095(3) -0.031(3) 0.036(3)
C26 0.055(3) 0.130(4) 0.128(4) -0.072(3) -0.029(3) 0.034(3)
C27 0.044(2) 0.059(2) 0.064(3) -0.0170(19) -0.0085(19) 0.0126(19)
C28 0.054(3) 0.070(3) 0.072(3) 0.000(2) 0.001(2) 0.010(2)
C29 0.074(3) 0.092(4) 0.098(4) 0.021(3) 0.000(3) 0.011(3)
C30 0.110(4) 0.103(4) 0.134(5) 0.043(3) 0.000(4) 0.005(4)
C31 0.102(4) 0.149(5) 0.144(5) 0.056(4) 0.030(4) 0.001(4)
C32 0.077(3) 0.122(4) 0.111(4) 0.020(3) 0.029(3) 0.009(3)
C33 0.051(3) 0.088(3) 0.076(3) -0.003(2) 0.003(2) 0.007(2)
C34 0.044(2) 0.085(3) 0.087(3) -0.012(2) 0.006(2) 0.015(2)
C35 0.054(3) 0.057(3) 0.079(3) -0.019(2) -0.002(2) 0.012(2)
C36 0.065(3) 0.070(3) 0.117(4) -0.019(3) 0.018(3) 0.012(2)
C37 0.093(4) 0.057(3) 0.163(5) -0.010(3) 0.025(3) 0.004(3)
C38 0.078(3) 0.075(3) 0.138(4) -0.007(3) 0.028(3) -0.010(3)
C39 0.059(3) 0.065(3) 0.105(4) -0.021(2) 0.009(2) 0.004(2)
C40 0.044(2) 0.059(2) 0.075(3) -0.021(2) 0.002(2) 0.005(2)
C41 0.054(3) 0.090(3) 0.084(3) 0.015(3) 0.002(3) 0.010(3)
C42 0.046 0.050 0.064 -0.004 -0.004 0.006

loop_
_atom_type_symbol
_atom_type_description
_atom_type_scat_dispersion_real
_atom_type_scat_dispersion_imag
_atom_type_scat_source
C C 0.0033 0.0016 'International Tables Vol C Tables 4.2.6.8 and 6.1.1.4'
H H 0.0000 0.0000 'International Tables Vol C Tables 4.2.6.8 and 6.1.1.4'
B B 0.0013 0.0007 'International Tables Vol C Tables 4.2.6.8 and 6.1.1.4'

loop_
_geom_angle_atom_site_label_1
_geom_angle_atom_site_label_2
_geom_angle_atom_site_label_3
_geom_angle
B9 B1 B10 60.4(3)
B9 B1 B7 107.6(4)
B10 B1 B7 59.4(3)
B9 B1 B3 61.5(3)
B10 B1 B3 109.4(4)
B7 B1 B3 107.4(3)
B9 B1 B11 108.0(3)
B10 B1 B11 107.4(3)
B7 B1 B11 59.5(3)
B3 B1 B11 59.2(3)
B9 B1 H1 121.1
B10 B1 H1 121.4
B7 B1 H1 122.6
B3 B1 H1 121.1
B11 B1 H1 122.5
C42 C43 B4 61.1(2)
C42 C43 B10 112.2(3)
B4 C43 B10 113.3(3)
C42 C43 B5 61.6(2)
B4 C43 B5 113.4(3)
B10 C43 B5 63.1(3)
C42 C43 B7 111.4(3)
B4 C43 B7 62.5(2)
B10 C43 B7 61.4(3)
B5 C43 B7 113.5(3)
C42 C43 H43 120.2
B4 C43 H43 118.5
B10 C43 H43 118.6
B5 C43 H43 117.9
B7 C43 H43 119.1
B11 B3 B8 60.9(3)
B11 B3 B1 60.8(3)
B8 B3 B1 109.2(4)
B11 B3 B6 108.3(3)
B8 B3 B6 60.0(2)
B1 B3 B6 107.1(4)
B11 B3 B9 107.0(4)
B8 B3 B9 107.2(3)
B1 B3 B9 58.6(3)
B6 B3 B9 59.2(3)
B11 B3 H3A 121.2
B8 B3 H3A 121.1
B1 B3 H3A 121.7
B6 B3 H3A 122.1
B9 B3 H3A 123.2
C43 B4 C42 58.5(2)
C43 B4 B8 106.7(3)
C42 B4 B8 59.5(2)
C43 B4 B11 106.3(3)
C42 B4 B11 107.0(3)
B8 B4 B11 61.0(3)
C43 B4 B7 59.6(2)
C42 B4 B7 107.0(3)
B8 B4 B7 109.2(3)
B11 B4 B7 59.9(3)
C43 B4 H4 123.3
C42 B4 H4 122.9
B8 B4 H4 121.1
B11 B4 H4 122.1
B7 B4 H4 121.4
C43 B5 C42 57.8(2)
C43 B5 B9 104.3(3)
C42 B5 B9 105.0(4)
C43 B5 B6 104.9(3)
C42 B5 B6 58.6(2)
B9 B5 B6 60.3(3)
C43 B5 B10 58.5(2)
C42 B5 B10 105.4(3)
B9 B5 B10 59.8(3)
B6 B5 B10 108.3(4)
C43 B5 H5A 124.6
C42 B5 H5A 124.0
B9 B5 H5A 123.1
B6 B5 H5A 121.9
B10 B5 H5A 121.9
C42 B6 B8 58.9(2)
C42 B6 B9 104.9(4)
B8 B6 B9 107.4(4)
C42 B6 B5 59.3(3)
B8 B6 B5 108.1(4)
B9 B6 B5 59.5(3)
C42 B6 B3 104.7(3)
B8 B6 B3 59.1(3)
B9 B6 B3 60.4(3)
B5 B6 B3 108.0(3)
C42 B6 H6A 124.3
B8 B6 H6A 121.9
B9 B6 H6A 122.6
B5 B6 H6A 121.4
B3 B6 H6A 122.5
C43 B7 B10 58.9(2)
C43 B7 B11 104.8(3)
B10 B7 B11 109.2(4)
C43 B7 B1 104.9(3)
B10 B7 B1 60.5(3)
B11 B7 B1 60.6(3)
C43 B7 B4 57.9(2)
B10 B7 B4 107.4(3)
B11 B7 B4 59.7(3)
B1 B7 B4 107.4(4)
C43 B7 H7 124.9
B10 B7 H7 121.0
B11 B7 H7 121.8
B1 B7 H7 122.1
B4 B7 H7 122.4
C42 B8 B4 58.7(2)
C42 B8 B6 58.6(2)
B4 B8 B6 106.9(3)
C42 B8 B3 105.8(3)
B4 B8 B3 106.8(3)
B6 B8 B3 60.9(3)
C42 B8 B11 105.2(3)
B4 B8 B11 59.5(3)
B6 B8 B11 107.6(3)
B3 B8 B11 59.2(3)
C42 B8 H8 124.0
B4 B8 H8 122.5
B6 B8 H8 121.7
B3 B8 H8 122.2
B11 B8 H8 122.6
B1 B9 B5 109.6(4)
B1 B9 B6 109.1(4)
B5 B9 B6 60.2(3)
B1 B9 B3 59.9(3)
B5 B9 B3 108.6(3)
B6 B9 B3 60.4(3)
B1 B9 B10 60.6(3)
B5 B9 B10 60.9(3)
B6 B9 B10 109.1(4)
B3 B9 B10 108.3(4)
B1 B9 H9A 120.9
B5 B9 H9A 120.9
B6 B9 H9A 121.1
B3 B9 H9A 121.8
B10 B9 H9A 121.1
C43 B10 B7 59.7(2)
C43 B10 B1 105.3(3)
B7 B10 B1 60.2(3)
C43 B10 B9 103.8(3)
B7 B10 B9 107.1(4)
B1 B10 B9 59.0(3)
C43 B10 B5 58.4(2)
B7 B10 B5 108.2(3)
B1 B10 B5 107.1(4)
B9 B10 B5 59.3(3)
C43 B10 H10A 124.4
B7 B10 H10A 121.1
B1 B10 H10A 122.6
B9 B10 H10A 123.5
B5 B10 H10A 121.9
B4 B11 B7 60.5(3)
B4 B11 B3 107.4(3)
B7 B11 B3 108.4(4)
B4 B11 B8 59.5(2)
B7 B11 B8 108.5(3)
B3 B11 B8 59.9(3)
B4 B11 B1 107.5(4)
B7 B11 B1 59.9(3)
B3 B11 B1 60.1(3)
B8 B11 B1 107.8(4)
B4 B11 H11A 122.2
B7 B11 H11A 121.1
B3 B11 H11A 121.8
B8 B11 H11A 121.8
B1 B11 H11A 122.0
C44 B12 C20 58.2(2)
C44 B12 B17 106.0(3)
C20 B12 B17 107.1(4)
C44 B12 B15 106.6(3)
C20 B12 B15 59.7(2)
B17 B12 B15 61.2(3)
C44 B12 B21 59.3(2)
C20 B12 B21 106.6(3)
B17 B12 B21 60.0(3)
B15 B12 B21 109.5(4)
C44 B12 H12A 123.7
C20 B12 H12A 123.0
B17 B12 H12A 122.0
B15 B12 H12A 120.9
B21 B12 H12A 121.5
C20 B13 B16 59.7(2)
C20 B13 B18 106.0(3)
B16 B13 B18 60.3(3)
C20 B13 B14 105.1(3)
B16 B13 B14 107.9(4)
B18 B13 B14 59.6(3)
C20 B13 B15 58.4(2)
B16 B13 B15 108.0(3)
B18 B13 B15 107.7(3)
B14 B13 B15 60.0(3)
C20 B13 H13A 123.9
B16 B13 H13A 121.2
B18 B13 H13A 122.1
B14 B13 H13A 122.5
B15 B13 H13A 121.9
B18 B14 B20 60.7(3)
B18 B14 B13 59.9(3)
B20 B14 B13 108.3(4)
B18 B14 B15 108.5(3)
B20 B14 B15 107.4(4)
B13 B14 B15 60.6(2)
B18 B14 B17 107.9(4)
B20 B14 B17 59.4(3)
B13 B14 B17 107.6(3)
B15 B14 B17 59.3(3)
B18 B14 H14 121.3
B20 B14 H14 121.8
B13 B14 H14 121.5
B15 B14 H14 121.8
B17 B14 H14 122.4
C20 B15 B12 59.2(2)
C20 B15 B17 105.3(3)
B12 B15 B17 59.4(3)
C20 B15 B14 104.6(3)
B12 B15 B14 107.3(4)
B17 B15 B14 60.4(3)
C20 B15 B13 58.3(2)
B12 B15 B13 107.1(3)
B17 B15 B13 107.6(3)
B14 B15 B13 59.4(3)
C20 B15 H15A 124.3
B12 B15 H15A 122.0
B17 B15 H15A 122.2
B14 B15 H15A 122.6
B13 B15 H15A 122.2
C44 B16 C20 57.6(2)
C44 B16 B13 105.3(3)
C20 B16 B13 59.1(2)
C44 B16 B18 105.0(3)
C20 B16 B18 105.7(3)
B13 B16 B18 60.5(3)
C44 B16 B19 58.8(2)
C20 B16 B19 105.3(3)
B13 B16 B19 108.1(3)
B18 B16 B19 59.6(3)
C44 B16 H102 124.3
C20 B16 H102 123.8
B13 B16 H102 121.8
B18 B16 H102 122.7
B19 B16 H102 122.2
B12 B17 B21 61.2(3)
B12 B17 B20 108.3(4)
B21 B17 B20 59.7(3)
B12 B17 B15 59.4(3)
B21 B17 B15 109.0(3)
B20 B17 B15 108.6(4)
B12 B17 B14 107.3(3)
B21 B17 B14 107.7(4)
B20 B17 B14 59.8(3)
B15 B17 B14 60.4(3)
B12 B17 H17A 121.8
B21 B17 H17A 121.2
B20 B17 H17A 121.7
B15 B17 H17A 121.2
B14 B17 H17A 122.2
B16 B18 B14 107.8(3)
B16 B18 B19 60.6(3)
B14 B18 B19 107.7(4)
B16 B18 B13 59.3(2)
B14 B18 B13 60.5(3)
B19 B18 B13 107.9(3)
B16 B18 B20 107.9(4)
B14 B18 B20 59.8(3)
B19 B18 B20 59.6(3)
B13 B18 B20 108.0(4)
B16 B18 H18A 121.8
B14 B18 H18A 121.7
B19 B18 H18A 121.7
B13 B18 H18A 121.8
B20 B18 H18A 121.9
C44 B19 B21 59.2(2)
C44 B19 B20 104.8(3)
B21 B19 B20 59.5(3)
C44 B19 B18 105.1(3)
B21 B19 B18 108.6(4)
B20 B19 B18 60.9(3)
C44 B19 B16 58.7(2)
B21 B19 B16 108.4(3)
B20 B19 B16 108.3(4)
B18 B19 B16 59.8(3)
C44 B19 H19 124.6
B21 B19 H19 121.2
B20 B19 H19 122.2
B18 B19 H19 121.9
B16 B19 H19 121.4
B21 B20 B19 60.4(3)
B21 B20 B17 60.0(3)
B19 B20 B17 107.9(4)
B21 B20 B14 108.8(4)
B19 B20 B14 107.4(3)
B17 B20 B14 60.8(3)
B21 B20 B18 108.3(3)
B19 B20 B18 59.6(3)
B17 B20 B18 108.0(4)
B14 B20 B18 59.5(3)
B21 B20 H20 121.2
B19 B20 H20 122.1
B17 B20 H20 121.5
B14 B20 H20 121.6
B18 B20 H20 122.0
C44 B21 B20 105.1(3)
C44 B21 B19 59.0(2)
B20 B21 B19 60.1(3)
C44 B21 B17 104.2(3)
B20 B21 B17 60.3(3)
B19 B21 B17 108.0(4)
C44 B21 B12 58.1(2)
B20 B21 B12 106.9(4)
B19 B21 B12 107.0(3)
B17 B21 B12 58.8(3)
C44 B21 H21 124.6
B20 B21 H21 122.2
B19 B21 H21 121.5
B17 B21 H21 122.7
B12 B21 H21 122.7
C20 C44 B12 61.0(2)
C20 C44 B19 111.2(3)
B12 C44 B19 113.0(3)
C20 C44 B21 111.7(3)
B12 C44 B21 62.6(2)
B19 C44 B21 61.8(2)
C20 C44 B16 61.4(2)
B12 C44 B16 113.0(3)
B19 C44 B16 62.4(2)
B21 C44 B16 113.6(3)
C20 C44 H44 120.5
B12 C44 H44 118.6
B19 C44 H44 119.2
B21 C44 H44 118.6
B16 C44 H44 118.3
C2 C1 C6 118.4(3)
C2 C1 C42 122.1(3)
C6 C1 C42 119.5(3)
C1 C2 C3 120.9(3)
C1 C2 H2 119.6
C3 C2 H2 119.6
C4 C3 C2 121.6(4)
C4 C3 H3 119.2
C2 C3 H3 119.2
C3 C4 C5 117.3(3)
C3 C4 C7 121.6(3)
C5 C4 C7 121.1(3)
C4 C5 C6 121.6(3)
C4 C5 H5 119.2
C6 C5 H5 119.2
C1 C6 C5 120.2(3)
C1 C6 H6 119.9
C5 C6 H6 119.9
C8 C7 C19 120.8(3)
C8 C7 C4 120.0(4)
C19 C7 C4 119.2(4)
C7 C8 C9 123.0(4)
C7 C8 C41 119.5(4)
C9 C8 C41 117.5(4)
C10 C9 C8 121.0(4)
C10 C9 H9 119.5
C8 C9 H9 119.5
C9 C10 C11 121.2(5)
C9 C10 H10 119.4
C11 C10 H10 119.4
C12 C11 C10 120.4(5)
C12 C11 H11 119.8
C10 C11 H11 119.8
C11 C12 C41 121.3(5)
C11 C12 H101 119.3
C41 C12 H101 119.3
C41 C13 C14 122.8(4)
C41 C13 H13 118.6
C14 C13 H13 118.6
C13 C14 C15 122.5(4)
C13 C14 C19 119.0(4)
C15 C14 C19 118.5(4)
C16 C15 C14 122.3(4)
C16 C15 H15 118.9
C14 C15 H15 118.9
C15 C16 C17 119.3(5)
C15 C16 H103 120.4
C17 C16 H103 120.4
C18 C17 C16 121.0(4)
C18 C17 H17 119.5
C16 C17 H17 119.5
C17 C18 C19 121.3(4)
C17 C18 H18 119.3
C19 C18 H18 119.3
C7 C19 C18 123.8(3)
C7 C19 C14 118.6(4)
C18 C19 C14 117.6(4)
C21 C20 C44 119.5(3)
C21 C20 B12 117.6(3)
C44 C20 B12 60.8(2)
C21 C20 B13 121.5(3)
C44 C20 B13 109.8(3)
B12 C20 B13 112.8(3)
C21 C20 B15 120.2(3)
C44 C20 B15 109.8(3)
B12 C20 B15 61.1(2)
B13 C20 B15 63.4(2)
C21 C20 B16 118.9(3)
C44 C20 B16 61.1(2)
B12 C20 B16 112.6(3)
B13 C20 B16 61.2(2)
B15 C20 B16 113.3(3)
C26 C21 C22 117.8(3)
C26 C21 C20 119.5(3)
C22 C21 C20 122.7(3)
C21 C22 C23 121.3(3)
C21 C22 H22 119.3
C23 C22 H22 119.3
C24 C23 C22 121.1(4)
C24 C23 H23 119.5
C22 C23 H23 119.5
C23 C24 C25 117.1(3)
C23 C24 C27 122.5(3)
C25 C24 C27 120.4(3)
C24 C25 C26 122.0(4)
C24 C25 H25 119.0
C26 C25 H25 119.0
C21 C26 C25 120.6(4)
C21 C26 H26 119.7
C25 C26 H26 119.7
C28 C27 C40 120.8(3)
C28 C27 C24 121.0(3)
C40 C27 C24 118.2(3)
C27 C28 C29 122.9(4)
C27 C28 C33 119.4(4)
C29 C28 C33 117.8(4)
C30 C29 C28 121.3(4)
C30 C29 H29 119.3
C28 C29 H29 119.3
C29 C30 C31 120.9(5)
C29 C30 H30 119.5
C31 C30 H30 119.5
C32 C31 C30 119.5(5)
C32 C31 H31 120.3
C30 C31 H31 120.3
C31 C32 C33 121.9(4)
C31 C32 H32 119.1
C33 C32 H32 119.1
C34 C33 C32 121.9(4)
C34 C33 C28 119.5(4)
C32 C33 C28 118.6(4)
C33 C34 C35 122.3(4)
C33 C34 H34 118.8
C35 C34 H34 118.8
C34 C35 C36 123.2(4)
C34 C35 C40 119.0(4)
C36 C35 C40 117.7(4)
C37 C36 C35 122.9(4)
C37 C36 H36 118.6
C35 C36 H36 118.6
C36 C37 C38 119.8(4)
C36 C37 H37 120.1
C38 C37 H37 120.1
C39 C38 C37 120.0(4)
C39 C38 H38 120.0
C37 C38 H38 120.0
C38 C39 C40 122.3(4)
C38 C39 H39 118.8
C40 C39 H39 118.8
C27 C40 C39 123.9(3)
C27 C40 C35 118.8(4)
C39 C40 C35 117.3(4)
C13 C41 C12 122.2(4)
C13 C41 C8 119.3(4)
C12 C41 C8 118.5(5)
C1 C42 C43 118.3(3)
C1 C42 B4 117.2(3)
C43 C42 B4 60.4(2)
C1 C42 B8 121.0(3)
C43 C42 B8 110.0(3)
B4 C42 B8 61.8(3)
C1 C42 B6 122.6(3)
C43 C42 B6 109.9(3)
B4 C42 B6 112.5(3)
B8 C42 B6 62.5(3)
C1 C42 B5 118.7(3)
C43 C42 B5 60.6(2)
B4 C42 B5 111.9(3)
B8 C42 B5 113.4(3)
B6 C42 B5 62.1(3)

loop_
_geom_bond_atom_site_label_1
_geom_bond_atom_site_label_2
_geom_bond_distance
B1 B9 1.719(7)
B1 B10 1.748(7)
B1 B7 1.743(7)
B1 B3 1.743(7)
B1 B11 1.756(7)
B1 H1 1.1000
C43 C42 1.634(4)
C43 B4 1.667(5)
C43 B10 1.685(5)
C43 B5 1.683(6)
C43 B7 1.699(5)
C43 H43 1.1000
B3 B11 1.727(7)
B3 B8 1.740(6)
B3 B6 1.771(7)
B3 B9 1.770(7)
B3 H3A 1.1000
B4 C42 1.680(5)
B4 B8 1.732(6)
B4 B11 1.732(6)
B4 B7 1.746(6)
B4 H4 1.1000
B5 C42 1.700(5)
B5 B9 1.736(7)
B5 B6 1.748(7)
B5 B10 1.763(6)
B5 H5A 1.1000
B6 C42 1.688(6)
B6 B8 1.756(7)
B6 B9 1.750(7)
B6 H6A 1.1000
B7 B10 1.729(7)
B7 B11 1.735(7)
B7 H7 1.1000
B8 C42 1.694(5)
B8 B11 1.757(6)
B8 H8 1.1000
B9 B10 1.744(8)
B9 H9A 1.1000
B10 H10A 1.1000
B11 H11A 1.1000
B12 C44 1.682(5)
B12 C20 1.686(5)
B12 B17 1.718(6)
B12 B15 1.718(7)
B12 B21 1.760(6)
B12 H12A 1.1000
B13 C20 1.693(5)
B13 B16 1.729(6)
B13 B18 1.750(6)
B13 B14 1.759(6)
B13 B15 1.780(6)
B13 H13A 1.1000
B14 B18 1.744(7)
B14 B20 1.751(8)
B14 B15 1.769(7)
B14 B17 1.769(7)
B14 H14 1.1000
B15 C20 1.694(5)
B15 B17 1.749(6)
B15 H15A 1.1000
B16 C44 1.698(5)
B16 C20 1.702(5)
B16 B18 1.747(6)
B16 B19 1.760(6)
B16 H102 1.1000
B17 B21 1.738(8)
B17 B20 1.744(7)
B17 H17A 1.1000
B18 B19 1.743(7)
B18 B20 1.766(7)
B18 H18A 1.1000
B19 C44 1.700(5)
B19 B21 1.748(6)
B19 B20 1.743(7)
B19 H19 1.1000
B20 B21 1.732(7)
B20 H20 1.1000
B21 C44 1.703(5)
B21 H21 1.1000
C44 C20 1.637(4)
C44 H44 1.1000
C1 C2 1.356(5)
C1 C6 1.363(4)
C1 C42 1.518(4)
C2 C3 1.386(4)
C2 H2 0.9300
C3 C4 1.360(4)
C3 H3 0.9300
C4 C5 1.362(5)
C4 C7 1.499(4)
C5 C6 1.394(4)
C5 H5 0.9300
C6 H6 0.9300
C7 C8 1.400(5)
C7 C19 1.409(5)
C8 C9 1.414(5)
C8 C41 1.429(5)
C9 C10 1.354(5)
C9 H9 0.9300
C10 C11 1.393(6)
C10 H10 0.9300
C11 C12 1.327(6)
C11 H11 0.9300
C12 C41 1.430(6)
C12 H101 0.9300
C13 C41 1.365(5)
C13 C14 1.385(5)
C13 H13 0.9300
C14 C15 1.415(5)
C14 C19 1.440(4)
C15 C16 1.339(6)
C15 H15 0.9300
C16 C17 1.421(6)
C16 H103 0.9300
C17 C18 1.355(5)
C17 H17 0.9300
C18 C19 1.415(5)
C18 H18 0.9300
C20 C21 1.507(4)
C21 C26 1.350(5)
C21 C22 1.352(4)
C22 C23 1.389(5)
C22 H22 0.9300
C23 C24 1.351(4)
C23 H23 0.9300
C24 C25 1.357(5)
C24 C27 1.508(4)
C25 C26 1.383(5)
C25 H25 0.9300
C26 H26 0.9300
C27 C28 1.391(5)
C27 C40 1.400(5)
C28 C29 1.419(5)
C28 C33 1.431(5)
C29 C30 1.353(6)
C29 H29 0.9300
C30 C31 1.410(6)
C30 H30 0.9300
C31 C32 1.349(6)
C31 H31 0.9300
C32 C33 1.416(5)
C32 H32 0.9300
C33 C34 1.365(5)
C34 C35 1.381(5)
C34 H34 0.9300
C35 C36 1.412(5)
C35 C40 1.440(4)
C36 C37 1.317(5)
C36 H36 0.9300
C37 C38 1.417(5)
C37 H37 0.9300
C38 C39 1.338(5)
C38 H38 0.9300
C39 C40 1.409(5)
C39 H39 0.9300

loop_
_geom_torsion_atom_site_label_1
_geom_torsion_atom_site_label_2
_geom_torsion_atom_site_label_3
_geom_torsion_atom_site_label_4
_geom_torsion
B9 B1 B3 B11 -137.2(4)
B10 B1 B3 B11 -99.1(4)
B7 B1 B3 B11 -36.2(3)
B9 B1 B3 B8 -98.9(4)
B10 B1 B3 B8 -60.8(5)
B7 B1 B3 B8 2.1(5)
B11 B1 B3 B8 38.4(3)
B9 B1 B3 B6 -35.4(3)
B10 B1 B3 B6 2.7(5)
B7 B1 B3 B6 65.6(5)
B11 B1 B3 B6 101.8(4)
B10 B1 B3 B9 38.1(3)
B7 B1 B3 B9 101.0(4)
B11 B1 B3 B9 137.2(4)
B10 C43 B4 C42 -103.4(3)
B5 C43 B4 C42 -33.9(3)
B7 C43 B4 C42 -139.2(3)
C42 C43 B4 B8 36.4(2)
B10 C43 B4 B8 -67.0(4)
B5 C43 B4 B8 2.5(4)
B7 C43 B4 B8 -102.8(4)
C42 C43 B4 B11 100.3(3)
B10 C43 B4 B11 -3.2(4)
B5 C43 B4 B11 66.4(4)
B7 C43 B4 B11 -39.0(3)
C42 C43 B4 B7 139.2(3)
B10 C43 B4 B7 35.8(4)
B5 C43 B4 B7 105.3(3)
B4 C43 B5 C42 33.7(3)
B10 C43 B5 C42 139.0(3)
B7 C43 B5 C42 102.6(3)
C42 C43 B5 B9 -98.9(4)
B4 C43 B5 B9 -65.2(4)
B10 C43 B5 B9 40.1(3)
B7 C43 B5 B9 3.7(5)
C42 C43 B5 B6 -36.4(2)
B4 C43 B5 B6 -2.7(4)
B10 C43 B5 B6 102.6(4)
B7 C43 B5 B6 66.2(4)
C42 C43 B5 B10 -139.0(3)
B4 C43 B5 B10 -105.3(3)
B7 C43 B5 B10 -36.4(3)
C43 B5 B6 C42 36.0(2)
B9 B5 B6 C42 134.2(3)
B10 B5 B6 C42 97.2(3)
C43 B5 B6 B8 1.8(4)
C42 B5 B6 B8 -34.3(3)
B9 B5 B6 B8 99.9(4)
B10 B5 B6 B8 63.0(4)
C43 B5 B6 B9 -98.2(3)
C42 B5 B6 B9 -134.2(3)
B10 B5 B6 B9 -37.0(3)
C43 B5 B6 B3 -60.8(4)
C42 B5 B6 B3 -96.8(3)
B9 B5 B6 B3 37.4(3)
B10 B5 B6 B3 0.4(4)
B11 B3 B6 C42 0.3(5)
B8 B3 B6 C42 38.8(3)
B1 B3 B6 C42 -63.9(4)
B9 B3 B6 C42 -99.0(4)
B11 B3 B6 B8 -38.5(3)
B1 B3 B6 B8 -102.6(4)
B9 B3 B6 B8 -137.8(4)
B11 B3 B6 B9 99.3(4)
B8 B3 B6 B9 137.8(4)
B1 B3 B6 B9 35.1(4)
B11 B3 B6 B5 62.2(4)
B8 B3 B6 B5 100.7(4)
B1 B3 B6 B5 -1.9(5)
B9 B3 B6 B5 -37.0(4)
C42 C43 B7 B10 104.4(3)
B4 C43 B7 B10 142.3(4)
B5 C43 B7 B10 37.1(4)
C42 C43 B7 B11 0.6(4)
B4 C43 B7 B11 38.5(3)
B10 C43 B7 B11 -103.8(4)
B5 C43 B7 B11 -66.7(4)
C42 C43 B7 B1 63.6(4)
B4 C43 B7 B1 101.5(4)
B10 C43 B7 B1 -40.8(3)
B5 C43 B7 B1 -3.7(4)
C42 C43 B7 B4 -37.9(3)
B10 C43 B7 B4 -142.3(4)
B5 C43 B7 B4 -105.2(3)
B9 B1 B7 C43 2.1(5)
B10 B1 B7 C43 40.0(3)
B3 B1 B7 C43 -62.7(4)
B11 B1 B7 C43 -98.8(3)
B9 B1 B7 B10 -37.9(4)
B3 B1 B7 B10 -102.7(4)
B11 B1 B7 B10 -138.8(4)
B9 B1 B7 B11 100.9(4)
B10 B1 B7 B11 138.8(4)
B3 B1 B7 B11 36.1(3)
B9 B1 B7 B4 62.6(5)
B10 B1 B7 B4 100.5(4)
B3 B1 B7 B4 -2.2(5)
B11 B1 B7 B4 -38.3(3)
C42 B4 B7 C43 35.6(3)
B8 B4 B7 C43 98.5(3)
B11 B4 B7 C43 135.7(4)
C43 B4 B7 B10 -33.3(3)
C42 B4 B7 B10 2.3(5)
B8 B4 B7 B10 65.2(5)
B11 B4 B7 B10 102.5(4)
C43 B4 B7 B11 -135.7(4)
C42 B4 B7 B11 -100.2(4)
B8 B4 B7 B11 -37.2(4)
C43 B4 B7 B1 -97.0(4)
C42 B4 B7 B1 -61.4(4)
B8 B4 B7 B1 1.6(5)
B11 B4 B7 B1 38.8(3)
C43 B4 B8 C42 -35.9(2)
B11 B4 B8 C42 -135.6(3)
B7 B4 B8 C42 -98.9(4)
C43 B4 B8 B6 -1.2(4)
C42 B4 B8 B6 34.7(3)
B11 B4 B8 B6 -100.9(3)
B7 B4 B8 B6 -64.2(4)
C43 B4 B8 B3 62.7(4)
C42 B4 B8 B3 98.6(4)
B11 B4 B8 B3 -37.0(3)
B7 B4 B8 B3 -0.3(5)
C43 B4 B8 B11 99.7(3)
C42 B4 B8 B11 135.6(3)
B7 B4 B8 B11 36.7(3)
B9 B6 B8 C42 97.2(4)
B5 B6 B8 C42 34.4(3)
B3 B6 B8 C42 135.0(3)
C42 B6 B8 B4 -34.8(3)
B9 B6 B8 B4 62.4(4)
B5 B6 B8 B4 -0.4(4)
B3 B6 B8 B4 100.2(3)
C42 B6 B8 B3 -135.0(3)
B9 B6 B8 B3 -37.7(4)
B5 B6 B8 B3 -100.5(3)
C42 B6 B8 B11 -97.4(3)
B9 B6 B8 B11 -0.2(5)
B5 B6 B8 B11 -63.0(4)
B3 B6 B8 B11 37.6(3)
B11 B3 B8 C42 98.6(4)
B1 B3 B8 C42 60.3(4)
B6 B3 B8 C42 -38.9(3)
B9 B3 B8 C42 -1.7(5)
B11 B3 B8 B4 37.2(3)
B1 B3 B8 B4 -1.1(5)
B6 B3 B8 B4 -100.3(4)
B9 B3 B8 B4 -63.1(4)
B11 B3 B8 B6 137.4(4)
B1 B3 B8 B6 99.1(4)
B9 B3 B8 B6 37.2(4)
B1 B3 B8 B11 -38.3(4)
B6 B3 B8 B11 -137.4(4)
B9 B3 B8 B11 -100.2(4)
B10 B1 B9 B5 -37.4(4)
B7 B1 B9 B5 0.0(5)
B3 B1 B9 B5 100.6(4)
B11 B1 B9 B5 62.8(5)
B10 B1 B9 B6 -101.7(4)
B7 B1 B9 B6 -64.2(5)
B3 B1 B9 B6 36.4(4)
B11 B1 B9 B6 -1.4(6)
B10 B1 B9 B3 -138.0(3)
B7 B1 B9 B3 -100.6(4)
B11 B1 B9 B3 -37.8(4)
B7 B1 B9 B10 37.4(3)
B3 B1 B9 B10 138.0(3)
B11 B1 B9 B10 100.2(4)
C43 B5 B9 B1 -2.2(5)
C42 B5 B9 B1 -62.0(5)
B6 B5 B9 B1 -101.4(4)
B10 B5 B9 B1 37.3(4)
C43 B5 B9 B6 99.2(4)
C42 B5 B9 B6 39.3(3)
B10 B5 B9 B6 138.7(4)
C43 B5 B9 B3 61.7(5)
C42 B5 B9 B3 1.8(5)
B6 B5 B9 B3 -37.6(4)
B10 B5 B9 B3 101.1(4)
C43 B5 B9 B10 -39.5(3)
C42 B5 B9 B10 -99.4(4)
B6 B5 B9 B10 -138.7(4)
C42 B6 B9 B1 62.5(5)
B8 B6 B9 B1 1.0(6)
B5 B6 B9 B1 102.2(5)
B3 B6 B9 B1 -36.2(4)
C42 B6 B9 B5 -39.6(3)
B8 B6 B9 B5 -101.1(4)
B3 B6 B9 B5 -138.3(4)
C42 B6 B9 B3 98.7(4)
B8 B6 B9 B3 37.2(4)
B5 B6 B9 B3 138.3(4)
C42 B6 B9 B10 -2.0(5)
B8 B6 B9 B10 -63.5(5)
B5 B6 B9 B10 37.6(4)
B3 B6 B9 B10 -100.7(4)
B11 B3 B9 B1 38.3(3)
B8 B3 B9 B1 102.3(4)
B6 B3 B9 B1 139.9(4)
B11 B3 B9 B5 -64.1(4)
B8 B3 B9 B5 -0.1(5)
B1 B3 B9 B5 -102.4(4)
B6 B3 B9 B5 37.5(3)
B11 B3 B9 B6 -101.6(3)
B8 B3 B9 B6 -37.5(3)
B1 B3 B9 B6 -139.9(4)
B11 B3 B9 B10 0.4(4)
B8 B3 B9 B10 64.5(4)
B1 B3 B9 B10 -37.9(3)
B6 B3 B9 B10 102.0(4)
C42 C43 B10 B7 -103.1(3)
B4 C43 B10 B7 -36.2(4)
B5 C43 B10 B7 -141.7(4)
C42 C43 B10 B1 -62.4(4)
B4 C43 B10 B1 4.6(5)
B5 C43 B10 B1 -100.9(4)
B7 C43 B10 B1 40.8(3)
C42 C43 B10 B9 -1.3(4)
B4 C43 B10 B9 65.7(4)
B5 C43 B10 B9 -39.8(4)
B7 C43 B10 B9 101.9(4)
C42 C43 B10 B5 38.5(3)
B4 C43 B10 B5 105.5(3)
B7 C43 B10 B5 141.7(4)
B11 B7 B10 C43 96.0(3)
B1 B7 B10 C43 133.5(3)
B4 B7 B10 C43 32.9(3)
C43 B7 B10 B1 -133.5(3)
B11 B7 B10 B1 -37.4(3)
B4 B7 B10 B1 -100.6(4)
C43 B7 B10 B9 -96.3(3)
B11 B7 B10 B9 -0.3(4)
B1 B7 B10 B9 37.1(3)
B4 B7 B10 B9 -63.5(4)
C43 B7 B10 B5 -33.8(3)
B11 B7 B10 B5 62.3(4)
B1 B7 B10 B5 99.7(4)
B4 B7 B10 B5 -0.9(5)
B9 B1 B10 C43 97.2(3)
B7 B1 B10 C43 -40.5(3)
B3 B1 B10 C43 58.6(5)
B11 B1 B10 C43 -4.0(5)
B9 B1 B10 B7 137.7(3)
B3 B1 B10 B7 99.1(4)
B11 B1 B10 B7 36.5(3)
B7 B1 B10 B9 -137.7(3)
B3 B1 B10 B9 -38.6(3)
B11 B1 B10 B9 -101.2(4)
B9 B1 B10 B5 36.1(3)
B7 B1 B10 B5 -101.5(3)
B3 B1 B10 B5 -2.4(5)
B11 B1 B10 B5 -65.1(4)
B1 B9 B10 C43 -99.7(4)
B5 B9 B10 C43 39.3(3)
B6 B9 B10 C43 2.0(5)
B3 B9 B10 C43 -62.1(4)
B1 B9 B10 B7 -37.7(3)
B5 B9 B10 B7 101.4(3)
B6 B9 B10 B7 64.1(5)
B3 B9 B10 B7 -0.1(4)
B5 B9 B10 B1 139.1(4)
B6 B9 B10 B1 101.7(4)
B3 B9 B10 B1 37.6(3)
B1 B9 B10 B5 -139.1(4)
B6 B9 B10 B5 -37.3(4)
B3 B9 B10 B5 -101.5(3)
C42 B5 B10 C43 -35.1(3)
B9 B5 B10 C43 -133.7(4)
B6 B5 B10 C43 -96.6(3)
C43 B5 B10 B7 34.3(3)
C42 B5 B10 B7 -0.8(5)
B9 B5 B10 B7 -99.4(4)
B6 B5 B10 B7 -62.3(5)
C43 B5 B10 B1 97.8(4)
C42 B5 B10 B1 62.6(4)
B9 B5 B10 B1 -36.0(3)
B6 B5 B10 B1 1.2(5)
C43 B5 B10 B9 133.7(4)
C42 B5 B10 B9 98.6(4)
B6 B5 B10 B9 37.2(4)
C43 B4 B11 B7 38.9(3)
C42 B4 B11 B7 100.1(4)
B8 B4 B11 B7 139.2(4)
C43 B4 B11 B3 -62.9(4)
C42 B4 B11 B3 -1.6(4)
B8 B4 B11 B3 37.5(3)
B7 B4 B11 B3 -101.8(4)
C43 B4 B11 B8 -100.4(3)
C42 B4 B11 B8 -39.1(3)
B7 B4 B11 B8 -139.2(4)
C43 B4 B11 B1 0.4(4)
C42 B4 B11 B1 61.7(4)
B8 B4 B11 B1 100.8(4)
B7 B4 B11 B1 -38.5(3)
C43 B7 B11 B4 -37.7(3)
B10 B7 B11 B4 -99.4(3)
B1 B7 B11 B4 -136.7(4)
C43 B7 B11 B3 62.3(4)
B10 B7 B11 B3 0.6(4)
B1 B7 B11 B3 -36.8(3)
B4 B7 B11 B3 100.0(3)
C43 B7 B11 B8 -1.3(5)
B10 B7 B11 B8 -63.0(4)
B1 B7 B11 B8 -100.3(4)
B4 B7 B11 B8 36.4(3)
C43 B7 B11 B1 99.0(4)
B10 B7 B11 B1 37.3(3)
B4 B7 B11 B1 136.7(4)
B8 B3 B11 B4 -37.3(3)
B1 B3 B11 B4 100.6(4)
B6 B3 B11 B4 0.8(5)
B9 B3 B11 B4 63.3(4)
B8 B3 B11 B7 -101.2(4)
B1 B3 B11 B7 36.7(3)
B6 B3 B11 B7 -63.1(4)
B9 B3 B11 B7 -0.6(4)
B1 B3 B11 B8 137.9(4)
B6 B3 B11 B8 38.1(3)
B9 B3 B11 B8 100.6(3)
B8 B3 B11 B1 -137.9(4)
B6 B3 B11 B1 -99.8(4)
B9 B3 B11 B1 -37.3(3)
C42 B8 B11 B4 38.3(3)
B6 B8 B11 B4 99.5(4)
B3 B8 B11 B4 137.9(4)
C42 B8 B11 B7 1.4(5)
B4 B8 B11 B7 -36.8(3)
B6 B8 B11 B7 62.7(4)
B3 B8 B11 B7 101.0(4)
C42 B8 B11 B3 -99.6(4)
B4 B8 B11 B3 -137.9(4)
B6 B8 B11 B3 -38.3(4)
C42 B8 B11 B1 -62.0(4)
B4 B8 B11 B1 -100.2(4)
B6 B8 B11 B1 -0.7(5)
B3 B8 B11 B1 37.6(4)
B9 B1 B11 B4 -61.5(5)
B10 B1 B11 B4 2.3(5)
B7 B1 B11 B4 38.7(3)
B3 B1 B11 B4 -100.3(4)
B9 B1 B11 B7 -100.2(4)
B10 B1 B11 B7 -36.4(3)
B3 B1 B11 B7 -139.1(4)
B9 B1 B11 B3 38.9(4)
B10 B1 B11 B3 102.6(4)
B7 B1 B11 B3 139.1(4)
B9 B1 B11 B8 1.3(5)
B10 B1 B11 B8 65.1(5)
B7 B1 B11 B8 101.5(4)
B3 B1 B11 B8 -37.6(3)
C20 B13 B14 B18 -99.9(4)
B16 B13 B14 B18 -37.5(3)
B15 B13 B14 B18 -138.3(4)
C20 B13 B14 B20 -61.8(4)
B16 B13 B14 B20 0.7(5)
B18 B13 B14 B20 38.1(4)
B15 B13 B14 B20 -100.1(4)
C20 B13 B14 B15 38.4(3)
B16 B13 B14 B15 100.8(4)
B18 B13 B14 B15 138.3(4)
C20 B13 B14 B17 1.0(5)
B16 B13 B14 B17 63.5(4)
B18 B13 B14 B17 100.9(4)
B15 B13 B14 B17 -37.4(4)
C44 B12 B15 C20 -35.7(2)
B17 B12 B15 C20 -135.2(3)
B21 B12 B15 C20 -98.3(3)
C44 B12 B15 B17 99.4(3)
C20 B12 B15 B17 135.2(3)
B21 B12 B15 B17 36.8(3)
C44 B12 B15 B14 61.3(4)
C20 B12 B15 B14 97.0(3)
B17 B12 B15 B14 -38.1(3)
B21 B12 B15 B14 -1.3(4)
C44 B12 B15 B13 -1.2(4)
C20 B12 B15 B13 34.5(3)
B17 B12 B15 B13 -100.7(4)
B21 B12 B15 B13 -63.8(4)
B18 B14 B15 C20 -0.9(5)
B20 B14 B15 C20 63.3(4)
B13 B14 B15 C20 -38.2(3)
B17 B14 B15 C20 99.5(4)
B18 B14 B15 B12 -62.6(4)
B20 B14 B15 B12 1.5(4)
B13 B14 B15 B12 -100.0(3)
B17 B14 B15 B12 37.7(3)
B18 B14 B15 B17 -100.3(4)
B20 B14 B15 B17 -36.2(3)
B13 B14 B15 B17 -137.7(4)
B18 B14 B15 B13 37.4(4)
B20 B14 B15 B13 101.5(4)
B17 B14 B15 B13 137.7(4)
B16 B13 B15 C20 34.5(3)
B18 B13 B15 C20 98.2(3)
B14 B13 B15 C20 135.2(4)
C20 B13 B15 B12 -34.9(3)
B16 B13 B15 B12 -0.3(4)
B18 B13 B15 B12 63.3(4)
B14 B13 B15 B12 100.4(4)
C20 B13 B15 B17 -97.4(4)
B16 B13 B15 B17 -62.9(4)
B18 B13 B15 B17 0.8(5)
B14 B13 B15 B17 37.8(3)
C20 B13 B15 B14 -135.2(4)
B16 B13 B15 B14 -100.7(4)
B18 B13 B15 B14 -37.0(3)
C20 B13 B16 C44 35.8(2)
B18 B13 B16 C44 -98.8(3)
B14 B13 B16 C44 -61.6(4)
B15 B13 B16 C44 1.8(4)
B18 B13 B16 C20 -134.6(3)
B14 B13 B16 C20 -97.4(3)
B15 B13 B16 C20 -34.0(2)
C20 B13 B16 B18 134.6(3)
B14 B13 B16 B18 37.2(3)
B15 B13 B16 B18 100.6(3)
C20 B13 B16 B19 97.4(3)
B18 B13 B16 B19 -37.2(3)
B14 B13 B16 B19 0.0(4)
B15 B13 B16 B19 63.4(4)
C44 B12 B17 B21 38.8(3)
C20 B12 B17 B21 99.7(4)
B15 B12 B17 B21 139.2(4)
C44 B12 B17 B20 0.8(5)
C20 B12 B17 B20 61.7(5)
B15 B12 B17 B20 101.3(4)
B21 B12 B17 B20 -38.0(4)
C44 B12 B17 B15 -100.5(3)
C20 B12 B17 B15 -39.6(3)
B21 B12 B17 B15 -139.2(4)
C44 B12 B17 B14 -62.3(4)
C20 B12 B17 B14 -1.4(5)
B15 B12 B17 B14 38.2(4)
B21 B12 B17 B14 -101.1(4)
C20 B15 B17 B12 38.9(3)
B14 B15 B17 B12 137.3(4)
B13 B15 B17 B12 99.8(4)
C20 B15 B17 B21 1.6(5)
B12 B15 B17 B21 -37.2(4)
B14 B15 B17 B21 100.0(4)
B13 B15 B17 B21 62.6(5)
C20 B15 B17 B20 -61.8(5)
B12 B15 B17 B20 -100.7(4)
B14 B15 B17 B20 36.6(4)
B13 B15 B17 B20 -0.8(5)
C20 B15 B17 B14 -98.4(4)
B12 B15 B17 B14 -137.3(4)
B13 B15 B17 B14 -37.4(3)
B18 B14 B17 B12 63.5(4)
B20 B14 B17 B12 101.4(4)
B13 B14 B17 B12 0.2(5)
B15 B14 B17 B12 -37.7(3)
B18 B14 B17 B21 -1.0(4)
B20 B14 B17 B21 36.9(3)
B13 B14 B17 B21 -64.3(4)
B15 B14 B17 B21 -102.3(3)
B18 B14 B17 B20 -37.9(3)
B13 B14 B17 B20 -101.2(4)
B15 B14 B17 B20 -139.2(4)
B18 B14 B17 B15 101.2(3)
B20 B14 B17 B15 139.2(4)
B13 B14 B17 B15 37.9(3)
C44 B16 B18 B14 61.8(4)
C20 B16 B18 B14 1.9(4)
B13 B16 B18 B14 -37.5(3)
B19 B16 B18 B14 100.7(4)
C44 B16 B18 B19 -38.9(3)
C20 B16 B18 B19 -98.8(3)
B13 B16 B18 B19 -138.3(4)
C44 B16 B18 B13 99.3(3)
C20 B16 B18 B13 39.4(3)
B19 B16 B18 B13 138.3(4)
C44 B16 B18 B20 -1.4(4)
C20 B16 B18 B20 -61.3(4)
B13 B16 B18 B20 -100.7(4)
B19 B16 B18 B20 37.5(3)
B20 B14 B18 B16 -100.7(4)
B13 B14 B18 B16 37.0(3)
B15 B14 B18 B16 -0.7(5)
B17 B14 B18 B16 -63.4(4)
B20 B14 B18 B19 -36.8(3)
B13 B14 B18 B19 100.9(4)
B15 B14 B18 B19 63.3(4)
B17 B14 B18 B19 0.6(4)
B20 B14 B18 B13 -137.7(4)
B15 B14 B18 B13 -37.7(3)
B17 B14 B18 B13 -100.4(4)
B13 B14 B18 B20 137.7(4)
B15 B14 B18 B20 100.1(4)
B17 B14 B18 B20 37.4(3)
C20 B13 B18 B16 -39.8(3)
B14 B13 B18 B16 -138.2(4)
B15 B13 B18 B16 -101.0(4)
C20 B13 B18 B14 98.4(4)
B16 B13 B18 B14 138.2(4)
B15 B13 B18 B14 37.2(3)
C20 B13 B18 B19 -2.2(4)
B16 B13 B18 B19 37.6(3)
B14 B13 B18 B19 -100.6(4)
B15 B13 B18 B19 -63.4(4)
C20 B13 B18 B20 60.7(4)
B16 B13 B18 B20 100.5(4)
B14 B13 B18 B20 -37.7(4)
B15 B13 B18 B20 -0.5(5)
B16 B18 B19 C44 38.9(3)
B14 B18 B19 C44 -61.9(4)
B13 B18 B19 C44 1.9(4)
B20 B18 B19 C44 -98.8(3)
B16 B18 B19 B21 100.9(3)
B14 B18 B19 B21 0.1(4)
B13 B18 B19 B21 64.0(4)
B20 B18 B19 B21 -36.8(3)
B16 B18 B19 B20 137.7(3)
B14 B18 B19 B20 36.9(3)
B13 B18 B19 B20 100.8(4)
B14 B18 B19 B16 -100.8(3)
B13 B18 B19 B16 -37.0(3)
B20 B18 B19 B16 -137.7(3)
C20 B16 B19 C44 -35.3(3)
B13 B16 B19 C44 -97.3(3)
B18 B16 B19 C44 -134.8(3)
C44 B16 B19 B21 33.5(3)
C20 B16 B19 B21 -1.8(5)
B13 B16 B19 B21 -63.7(4)
B18 B16 B19 B21 -101.3(4)
C44 B16 B19 B20 96.6(4)
C20 B16 B19 B20 61.3(4)
B13 B16 B19 B20 -0.7(4)
B18 B16 B19 B20 -38.2(3)
C44 B16 B19 B18 134.8(3)
C20 B16 B19 B18 99.5(3)
B13 B16 B19 B18 37.6(3)
C44 B19 B20 B21 -39.6(3)
B18 B19 B20 B21 -138.8(4)
B16 B19 B20 B21 -101.0(4)
C44 B19 B20 B17 -1.6(5)
B21 B19 B20 B17 38.0(4)
B18 B19 B20 B17 -100.8(4)
B16 B19 B20 B17 -63.0(5)
C44 B19 B20 B14 62.6(4)
B21 B19 B20 B14 102.1(4)
B18 B19 B20 B14 -36.7(4)
B16 B19 B20 B14 1.1(5)
C44 B19 B20 B18 99.2(3)
B21 B19 B20 B18 138.8(4)
B16 B19 B20 B18 37.8(3)
B12 B17 B20 B21 38.6(4)
B15 B17 B20 B21 101.6(4)
B14 B17 B20 B21 138.5(3)
B12 B17 B20 B19 0.5(5)
B21 B17 B20 B19 -38.2(3)
B15 B17 B20 B19 63.5(5)
B14 B17 B20 B19 100.3(4)
B12 B17 B20 B14 -99.9(4)
B21 B17 B20 B14 -138.5(3)
B15 B17 B20 B14 -36.9(4)
B12 B17 B20 B18 -62.5(5)
B21 B17 B20 B18 -101.1(4)
B15 B17 B20 B18 0.5(5)
B14 B17 B20 B18 37.4(3)
B18 B14 B20 B21 100.6(4)
B13 B14 B20 B21 62.8(5)
B15 B14 B20 B21 -1.2(5)
B17 B14 B20 B21 -37.3(3)
B18 B14 B20 B19 36.7(3)
B13 B14 B20 B19 -1.1(5)
B15 B14 B20 B19 -65.1(5)
B17 B14 B20 B19 -101.2(4)
B18 B14 B20 B17 137.9(3)
B13 B14 B20 B17 100.1(4)
B15 B14 B20 B17 36.1(3)
B13 B14 B20 B18 -37.8(3)
B15 B14 B20 B18 -101.8(3)
B17 B14 B20 B18 -137.9(3)
B16 B18 B20 B21 -0.9(5)
B14 B18 B20 B21 -101.5(4)
B19 B18 B20 B21 37.1(3)
B13 B18 B20 B21 -63.5(5)
B16 B18 B20 B19 -38.0(3)
B14 B18 B20 B19 -138.6(4)
B13 B18 B20 B19 -100.6(4)
B16 B18 B20 B17 62.6(5)
B14 B18 B20 B17 -38.0(3)
B19 B18 B20 B17 100.6(4)
B13 B18 B20 B17 0.0(5)
B16 B18 B20 B14 100.6(4)
B19 B18 B20 B14 138.6(4)
B13 B18 B20 B14 38.0(3)
B19 B20 B21 C44 39.5(3)
B17 B20 B21 C44 -97.9(4)
B14 B20 B21 C44 -60.3(4)
B18 B20 B21 C44 2.8(5)
B17 B20 B21 B19 -137.5(3)
B14 B20 B21 B19 -99.8(4)
B18 B20 B21 B19 -36.7(3)
B19 B20 B21 B17 137.5(3)
B14 B20 B21 B17 37.7(3)
B18 B20 B21 B17 100.7(4)
B19 B20 B21 B12 100.2(3)
B17 B20 B21 B12 -37.2(3)
B14 B20 B21 B12 0.4(5)
B18 B20 B21 B12 63.5(4)
B20 B19 B21 C44 -134.2(4)
B18 B19 B21 C44 -96.8(3)
B16 B19 B21 C44 -33.3(3)
C44 B19 B21 B20 134.2(4)
B18 B19 B21 B20 37.4(3)
B16 B19 B21 B20 100.8(4)
C44 B19 B21 B17 96.0(3)
B20 B19 B21 B17 -38.1(3)
B18 B19 B21 B17 -0.7(4)
B16 B19 B21 B17 62.7(4)
C44 B19 B21 B12 34.1(3)
B20 B19 B21 B12 -100.1(4)
B18 B19 B21 B12 -62.7(4)
B16 B19 B21 B12 0.7(5)
B12 B17 B21 C44 -37.8(3)
B20 B17 B21 C44 99.6(4)
B15 B17 B21 C44 -1.4(5)
B14 B17 B21 C44 62.6(4)
B12 B17 B21 B20 -137.4(4)
B15 B17 B21 B20 -100.9(4)
B14 B17 B21 B20 -37.0(3)
B12 B17 B21 B19 -99.4(3)
B20 B17 B21 B19 38.0(3)
B15 B17 B21 B19 -62.9(4)
B14 B17 B21 B19 1.1(4)
B20 B17 B21 B12 137.4(4)
B15 B17 B21 B12 36.5(3)
B14 B17 B21 B12 100.5(3)
C20 B12 B21 C44 35.1(3)
B17 B12 B21 C44 135.5(4)
B15 B12 B21 C44 98.2(3)
C44 B12 B21 B20 -97.6(3)
C20 B12 B21 B20 -62.5(4)
B17 B12 B21 B20 37.9(3)
B15 B12 B21 B20 0.6(4)
C44 B12 B21 B19 -34.5(3)
C20 B12 B21 B19 0.6(5)
B17 B12 B21 B19 101.1(4)
B15 B12 B21 B19 63.7(4)
C44 B12 B21 B17 -135.5(4)
C20 B12 B21 B17 -100.4(4)
B15 B12 B21 B17 -37.4(3)
B17 B12 C44 C20 100.5(4)
B15 B12 C44 C20 36.4(2)
B21 B12 C44 C20 139.6(4)
C20 B12 C44 B19 -102.4(3)
B17 B12 C44 B19 -1.9(4)
B15 B12 C44 B19 -66.0(4)
B21 B12 C44 B19 37.2(3)
C20 B12 C44 B21 -139.6(4)
B17 B12 C44 B21 -39.1(3)
B15 B12 C44 B21 -103.2(4)
C20 B12 C44 B16 -33.9(3)
B17 B12 C44 B16 66.6(4)
B15 B12 C44 B16 2.5(4)
B21 B12 C44 B16 105.7(3)
B21 B19 C44 C20 -103.9(3)
B20 B19 C44 C20 -64.2(4)
B18 B19 C44 C20 -1.0(4)
B16 B19 C44 C20 38.5(3)
B21 B19 C44 B12 -37.5(4)
B20 B19 C44 B12 2.2(4)
B18 B19 C44 B12 65.5(4)
B16 B19 C44 B12 104.9(3)
B20 B19 C44 B21 39.7(3)
B18 B19 C44 B21 103.0(4)
B16 B19 C44 B21 142.4(4)
B21 B19 C44 B16 -142.4(4)
B20 B19 C44 B16 -102.7(4)
B18 B19 C44 B16 -39.4(3)
B20 B21 C44 C20 63.2(4)
B19 B21 C44 C20 103.2(3)
B17 B21 C44 C20 0.6(4)
B12 B21 C44 C20 -37.6(3)
B20 B21 C44 B12 100.8(4)
B19 B21 C44 B12 140.9(4)
B17 B21 C44 B12 38.2(3)
B20 B21 C44 B19 -40.1(3)
B17 B21 C44 B19 -102.7(4)
B12 B21 C44 B19 -140.9(4)
B20 B21 C44 B16 -3.9(4)
B19 B21 C44 B16 36.2(3)
B17 B21 C44 B16 -66.5(4)
B12 B21 C44 B16 -104.7(3)
B13 B16 C44 C20 -36.5(2)
B18 B16 C44 C20 -99.4(3)
B19 B16 C44 C20 -138.7(3)
C20 B16 C44 B12 33.8(3)
B13 B16 C44 B12 -2.7(3)
B18 B16 C44 B12 -65.6(4)
B19 B16 C44 B12 -104.9(3)
C20 B16 C44 B19 138.7(3)
B13 B16 C44 B19 102.2(3)
B18 B16 C44 B19 39.3(3)
C20 B16 C44 B21 102.7(3)
B13 B16 C44 B21 66.3(4)
B18 B16 C44 B21 3.4(4)
B19 B16 C44 B21 -35.9(3)
C6 C1 C2 C3 0.7(7)
C42 C1 C2 C3 -178.8(4)
C1 C2 C3 C4 -0.3(7)
C2 C3 C4 C5 0.6(7)
C2 C3 C4 C7 -179.0(4)
C3 C4 C5 C6 -1.2(7)
C7 C4 C5 C6 178.4(4)
C2 C1 C6 C5 -1.3(6)
C42 C1 C6 C5 178.2(3)
C4 C5 C6 C1 1.6(7)
C3 C4 C7 C8 75.4(5)
C5 C4 C7 C8 -104.1(5)
C3 C4 C7 C19 -105.5(5)
C5 C4 C7 C19 74.9(5)
C19 C7 C8 C9 -179.2(3)
C4 C7 C8 C9 -0.2(6)
C19 C7 C8 C41 -0.2(5)
C4 C7 C8 C41 178.8(3)
C7 C8 C9 C10 179.6(4)
C41 C8 C9 C10 0.6(6)
C8 C9 C10 C11 0.5(7)
C9 C10 C11 C12 -0.7(8)
C10 C11 C12 C41 -0.3(9)
C41 C13 C14 C15 178.7(4)
C41 C13 C14 C19 0.0(6)
C13 C14 C15 C16 -177.1(5)
C19 C14 C15 C16 1.5(7)
C14 C15 C16 C17 0.0(7)
C15 C16 C17 C18 -2.0(7)
C16 C17 C18 C19 2.5(7)
C8 C7 C19 C18 -177.5(4)
C4 C7 C19 C18 3.5(5)
C8 C7 C19 C14 1.6(5)
C4 C7 C19 C14 -177.4(3)
C17 C18 C19 C7 178.2(4)
C17 C18 C19 C14 -0.9(6)
C13 C14 C19 C7 -1.5(5)
C15 C14 C19 C7 179.8(4)
C13 C14 C19 C18 177.6(4)
C15 C14 C19 C18 -1.1(5)
B12 C44 C20 C21 107.0(3)
B19 C44 C20 C21 -147.7(3)
B21 C44 C20 C21 145.3(3)
B16 C44 C20 C21 -108.8(3)
B19 C44 C20 B12 105.3(3)
B21 C44 C20 B12 38.3(3)
B16 C44 C20 B12 144.2(3)
B12 C44 C20 B13 -105.7(3)
B19 C44 C20 B13 -0.4(4)
B21 C44 C20 B13 -67.4(4)
B16 C44 C20 B13 38.5(3)
B12 C44 C20 B15 -37.8(3)
B19 C44 C20 B15 67.5(4)
B21 C44 C20 B15 0.5(4)
B16 C44 C20 B15 106.4(3)
B12 C44 C20 B16 -144.2(3)
B19 C44 C20 B16 -38.9(3)
B21 C44 C20 B16 -105.9(3)
C44 B12 C20 C21 -110.2(3)
B17 B12 C20 C21 151.3(3)
B15 B12 C20 C21 111.0(4)
B21 B12 C20 C21 -145.7(3)
B17 B12 C20 C44 -98.5(3)
B15 B12 C20 C44 -138.8(3)
B21 B12 C20 C44 -35.6(3)
C44 B12 C20 B13 100.7(3)
B17 B12 C20 B13 2.2(5)
B15 B12 C20 B13 -38.1(3)
B21 B12 C20 B13 65.1(4)
C44 B12 C20 B15 138.8(3)
B17 B12 C20 B15 40.3(3)
B21 B12 C20 B15 103.2(4)
C44 B12 C20 B16 33.7(3)
B17 B12 C20 B16 -64.8(4)
B15 B12 C20 B16 -105.1(3)
B21 B12 C20 B16 -1.9(5)
B16 B13 C20 C21 108.1(3)
B18 B13 C20 C21 148.1(3)
B14 B13 C20 C21 -149.8(3)
B15 B13 C20 C21 -110.6(4)
B16 B13 C20 C44 -38.4(3)
B18 B13 C20 C44 1.6(4)
B14 B13 C20 C44 63.7(4)
B15 B13 C20 C44 102.9(3)
B16 B13 C20 B12 -104.1(3)
B18 B13 C20 B12 -64.1(4)
B14 B13 C20 B12 -2.0(4)
B15 B13 C20 B12 37.2(3)
B16 B13 C20 B15 -141.3(3)
B18 B13 C20 B15 -101.3(3)
B14 B13 C20 B15 -39.2(3)
B18 B13 C20 B16 40.0(3)
B14 B13 C20 B16 102.2(4)
B15 B13 C20 B16 141.3(3)
B12 B15 C20 C21 -106.9(4)
B17 B15 C20 C21 -145.9(4)
B14 B15 C20 C21 151.4(3)
B13 B15 C20 C21 112.6(4)
B12 B15 C20 C44 37.7(3)
B17 B15 C20 C44 -1.3(4)
B14 B15 C20 C44 -64.0(4)
B13 B15 C20 C44 -102.8(3)
B17 B15 C20 B12 -39.0(3)
B14 B15 C20 B12 -101.7(4)
B13 B15 C20 B12 -140.5(3)
B12 B15 C20 B13 140.5(3)
B17 B15 C20 B13 101.5(4)
B14 B15 C20 B13 38.8(3)
B12 B15 C20 B16 103.9(3)
B17 B15 C20 B16 64.9(4)
B14 B15 C20 B16 2.2(4)
B13 B15 C20 B16 -36.6(3)
C44 B16 C20 C21 109.7(3)
B13 B16 C20 C21 -112.2(4)
B18 B16 C20 C21 -152.3(3)
B19 B16 C20 C21 145.6(3)
B13 B16 C20 C44 138.1(3)
B18 B16 C20 C44 98.0(3)
B19 B16 C20 C44 35.9(3)
C44 B16 C20 B12 -33.6(3)
B13 B16 C20 B12 104.5(3)
B18 B16 C20 B12 64.4(4)
B19 B16 C20 B12 2.3(4)
C44 B16 C20 B13 -138.1(3)
B18 B16 C20 B13 -40.1(3)
B19 B16 C20 B13 -102.2(3)
C44 B16 C20 B15 -100.6(3)
B13 B16 C20 B15 37.5(3)
B18 B16 C20 B15 -2.6(4)
B19 B16 C20 B15 -64.7(4)
C44 C20 C21 C26 163.7(4)
B12 C20 C21 C26 -126.0(4)
B13 C20 C21 C26 20.3(5)
B15 C20 C21 C26 -55.1(5)
B16 C20 C21 C26 92.5(5)
C44 C20 C21 C22 -15.6(5)
B12 C20 C21 C22 54.7(5)
B13 C20 C21 C22 -159.0(4)
B15 C20 C21 C22 125.6(4)
B16 C20 C21 C22 -86.8(5)
C26 C21 C22 C23 0.5(6)
C20 C21 C22 C23 179.8(4)
C21 C22 C23 C24 -0.6(7)
C22 C23 C24 C25 0.6(7)
C22 C23 C24 C27 179.5(4)
C23 C24 C25 C26 -0.6(7)
C27 C24 C25 C26 -179.5(4)
C22 C21 C26 C25 -0.5(7)
C20 C21 C26 C25 -179.8(4)
C24 C25 C26 C21 0.6(8)
C23 C24 C27 C28 -73.1(5)
C25 C24 C27 C28 105.7(5)
C23 C24 C27 C40 108.1(5)
C25 C24 C27 C40 -73.1(5)
C40 C27 C28 C29 179.1(4)
C24 C27 C28 C29 0.3(6)
C40 C27 C28 C33 -0.1(6)
C24 C27 C28 C33 -178.8(3)
C27 C28 C29 C30 -179.5(5)
C33 C28 C29 C30 -0.3(7)
C28 C29 C30 C31 -0.4(8)
C29 C30 C31 C32 0.4(9)
C30 C31 C32 C33 0.5(9)
C31 C32 C33 C34 178.4(5)
C31 C32 C33 C28 -1.2(8)
C27 C28 C33 C34 0.6(6)
C29 C28 C33 C34 -178.5(4)
C27 C28 C33 C32 -179.7(4)
C29 C28 C33 C32 1.1(6)
C32 C33 C34 C35 -178.9(4)
C28 C33 C34 C35 0.8(6)
C33 C34 C35 C36 -179.8(4)
C33 C34 C35 C40 -2.7(6)
C34 C35 C36 C37 176.7(5)
C40 C35 C36 C37 -0.4(7)
C35 C36 C37 C38 0.2(8)
C36 C37 C38 C39 1.2(8)
C37 C38 C39 C40 -2.3(7)
C28 C27 C40 C39 179.3(4)
C24 C27 C40 C39 -1.9(5)
C28 C27 C40 C35 -1.9(5)
C24 C27 C40 C35 177.0(3)
C38 C39 C40 C27 -179.1(4)
C38 C39 C40 C35 2.0(6)
C34 C35 C40 C27 3.2(5)
C36 C35 C40 C27 -179.6(4)
C34 C35 C40 C39 -177.8(4)
C36 C35 C40 C39 -0.6(5)
C14 C13 C41 C12 -179.4(4)
C14 C13 C41 C8 1.4(6)
C11 C12 C41 C13 -177.8(5)
C11 C12 C41 C8 1.4(7)
C7 C8 C41 C13 -1.3(6)
C9 C8 C41 C13 177.8(4)
C7 C8 C41 C12 179.5(4)
C9 C8 C41 C12 -1.5(6)
C2 C1 C42 C43 14.1(5)
C6 C1 C42 C43 -165.4(3)
C2 C1 C42 B4 83.4(5)
C6 C1 C42 B4 -96.1(4)
C2 C1 C42 B8 155.2(4)
C6 C1 C42 B8 -24.3(5)
C2 C1 C42 B6 -129.6(4)
C6 C1 C42 B6 51.0(5)
C2 C1 C42 B5 -56.0(5)
C6 C1 C42 B5 124.6(4)
B4 C43 C42 C1 106.8(3)
B10 C43 C42 C1 -147.9(3)
B5 C43 C42 C1 -108.7(3)
B7 C43 C42 C1 145.3(3)
B10 C43 C42 B4 105.2(3)
B5 C43 C42 B4 144.4(3)
B7 C43 C42 B4 38.5(3)
B4 C43 C42 B8 -38.2(3)
B10 C43 C42 B8 67.1(4)
B5 C43 C42 B8 106.2(3)
B7 C43 C42 B8 0.3(4)
B4 C43 C42 B6 -105.2(3)
B10 C43 C42 B6 0.0(4)
B5 C43 C42 B6 39.2(3)
B7 C43 C42 B6 -66.8(4)
B4 C43 C42 B5 -144.4(3)
B10 C43 C42 B5 -39.2(3)
B7 C43 C42 B5 -105.9(3)
C43 B4 C42 C1 -108.8(3)
B8 B4 C42 C1 112.5(3)
B11 B4 C42 C1 152.2(3)
B7 B4 C42 C1 -144.9(3)
B8 B4 C42 C43 -138.7(3)
B11 B4 C42 C43 -99.0(3)
B7 B4 C42 C43 -36.1(3)
C43 B4 C42 B8 138.7(3)
B11 B4 C42 B8 39.8(3)
B7 B4 C42 B8 102.6(4)
C43 B4 C42 B6 100.9(3)
B8 B4 C42 B6 -37.9(3)
B11 B4 C42 B6 1.9(4)
B7 B4 C42 B6 64.8(4)
C43 B4 C42 B5 33.1(3)
B8 B4 C42 B5 -105.6(4)
B11 B4 C42 B5 -65.9(4)
B7 B4 C42 B5 -3.0(5)
B4 B8 C42 C1 -106.3(4)
B6 B8 C42 C1 113.4(4)
B3 B8 C42 C1 153.3(3)
B11 B8 C42 C1 -145.0(3)
B4 B8 C42 C43 37.6(3)
B6 B8 C42 C43 -102.7(3)
B3 B8 C42 C43 -62.7(4)
B11 B8 C42 C43 -1.1(4)
B6 B8 C42 B4 -140.3(3)
B3 B8 C42 B4 -100.3(3)
B11 B8 C42 B4 -38.7(3)
B4 B8 C42 B6 140.3(3)
B3 B8 C42 B6 40.0(3)
B11 B8 C42 B6 101.6(3)
B4 B8 C42 B5 103.3(3)
B6 B8 C42 B5 -37.0(3)
B3 B8 C42 B5 3.0(4)
B11 B8 C42 B5 64.6(4)
B8 B6 C42 C1 -110.9(4)
B9 B6 C42 C1 147.5(4)
B5 B6 C42 C1 107.8(4)
B3 B6 C42 C1 -149.8(3)
B8 B6 C42 C43 102.8(3)
B9 B6 C42 C43 1.2(4)
B5 B6 C42 C43 -38.5(3)
B3 B6 C42 C43 63.9(4)
B8 B6 C42 B4 37.5(3)
B9 B6 C42 B4 -64.0(4)
B5 B6 C42 B4 -103.8(3)
B3 B6 C42 B4 -1.4(4)
B9 B6 C42 B8 -101.6(4)
B5 B6 C42 B8 -141.3(3)
B3 B6 C42 B8 -38.9(3)
B8 B6 C42 B5 141.3(3)
B9 B6 C42 B5 39.7(3)
B3 B6 C42 B5 102.4(3)
C43 B5 C42 C1 108.2(3)
B9 B5 C42 C1 -154.1(3)
B6 B5 C42 C1 -114.0(4)
B10 B5 C42 C1 143.7(4)
B9 B5 C42 C43 97.6(4)
B6 B5 C42 C43 137.8(3)
B10 B5 C42 C43 35.4(3)
C43 B5 C42 B4 -33.1(3)
B9 B5 C42 B4 64.6(4)
B6 B5 C42 B4 104.7(3)
B10 B5 C42 B4 2.4(5)
C43 B5 C42 B8 -100.6(3)
B9 B5 C42 B8 -3.0(5)
B6 B5 C42 B8 37.2(3)
B10 B5 C42 B8 -65.2(4)
C43 B5 C42 B6 -137.8(3)
B9 B5 C42 B6 -40.2(3)
B10 B5 C42 B6 -102.4(4)
